data_2233552
loop_
_publ_author_name
'Yoon, Yeong Keng'
'Ali, Mohamed Ashraf'
'Choon, Tan Soo'
'Asik, Safra Izuani Jama'
'Razak, Ibrahim Abdul'

_publ_section_title
;
 Ethyl
 1-[3-(2-oxopyrrolidin-1-yl)propyl]-2-phenyl-1<i>H</i>-benzimidazole-5-carboxylate
;
_journal_coeditor_code LH5398
_journal_issue 2
_journal_name_full 'Acta Crystallographica Section E'
_journal_page_first o251
_journal_page_last o252
_journal_paper_doi 10.1107/S1600536811054833
_journal_volume 68
_journal_year 2012
_chemical_formula_iupac 'C23 H25 N3 O3'
_chemical_formula_moiety 'C23 H25 N3 O3'
_chemical_formula_sum 'C23 H25 N3 O3'
_chemical_formula_weight 391.46
_chemical_name_systematic
;
Ethyl 1-[3-(2-oxopyrrolidin-1-yl)propyl]-2-phenyl-1<i>H</i>-
benzimidazole-5-carboxylate
;
_space_group_IT_number 2
_symmetry_cell_setting triclinic
_symmetry_space_group_name_Hall '-P 1'
_symmetry_space_group_name_H-M 'P -1'
_atom_sites_solution_hydrogens geom
_atom_sites_solution_primary direct
_atom_sites_solution_secondary difmap
_audit_creation_method SHELXL-97
_cell_angle_alpha 69.6790(10)
_cell_angle_beta 67.3740(10)
_cell_angle_gamma 70.1350(10)
_cell_formula_units_Z 2
_cell_length_a 9.9469(3)
_cell_length_b 10.5845(3)
_cell_length_c 11.3184(3)
_cell_measurement_reflns_used 8488
_cell_measurement_temperature 100.0(10)
_cell_measurement_theta_max 30.02
_cell_measurement_theta_min 2.53
_cell_volume 1001.77(5)
_computing_cell_refinement 'SAINT (Bruker, 2009)'
_computing_data_collection 'APEX2 (Bruker, 2009)'
_computing_data_reduction 'SAINT (Bruker, 2009)'
_computing_molecular_graphics 'SHELXTL (Sheldrick, 2008)'
_computing_publication_material
;
SHELXTL (Sheldrick, 2008) and PLATON (Spek, 2009)
;
_computing_structure_refinement 'SHELXTL (Sheldrick, 2008)'
_computing_structure_solution 'SHELXTL (Sheldrick, 2008)'
_diffrn_ambient_temperature 100
_diffrn_measured_fraction_theta_full 0.984
_diffrn_measured_fraction_theta_max 0.984
_diffrn_measurement_device_type
;
Bruker SMART APEXII CCD area-detector
;
_diffrn_measurement_method '\f and \w scans'
_diffrn_radiation_monochromator graphite
_diffrn_radiation_source 'fine-focus sealed tube'
_diffrn_radiation_type MoK\a
_diffrn_radiation_wavelength 0.71073
_diffrn_reflns_av_R_equivalents 0.0376
_diffrn_reflns_av_sigmaI/netI 0.0328
_diffrn_reflns_limit_h_max 12
_diffrn_reflns_limit_h_min -12
_diffrn_reflns_limit_k_max 13
_diffrn_reflns_limit_k_min -13
_diffrn_reflns_limit_l_max 14
_diffrn_reflns_limit_l_min -14
_diffrn_reflns_number 17976
_diffrn_reflns_theta_full 27.50
_diffrn_reflns_theta_max 27.50
_diffrn_reflns_theta_min 2.01
_diffrn_standards_number 0
_exptl_absorpt_coefficient_mu 0.087
_exptl_absorpt_correction_T_max 0.9785
_exptl_absorpt_correction_T_min 0.9670
_exptl_absorpt_correction_type multi-scan
_exptl_absorpt_process_details '(<i>SADABS</i>; Bruker, 2009)'
_exptl_crystal_colour yellow
_exptl_crystal_density_diffrn 1.298
_exptl_crystal_density_method 'not measured'
_exptl_crystal_description block
_exptl_crystal_F_000 416
_exptl_crystal_size_max 0.39
_exptl_crystal_size_mid 0.36
_exptl_crystal_size_min 0.25
_refine_diff_density_max 0.480
_refine_diff_density_min -0.291
_refine_ls_extinction_method none
_refine_ls_goodness_of_fit_ref 1.044
_refine_ls_hydrogen_treatment constr
_refine_ls_matrix_type full
_refine_ls_number_parameters 273
_refine_ls_number_reflns 4530
_refine_ls_number_restraints 0
_refine_ls_restrained_S_all 1.044
_refine_ls_R_factor_all 0.0664
_refine_ls_R_factor_gt 0.0549
_refine_ls_shift/su_max_lt 0.001
_refine_ls_shift/su_mean 0.000
_refine_ls_structure_factor_coef Fsqd
_refine_ls_weighting_details 'calc w=1/[\s^2^(Fo^2^)+(0.0797P)^2^+0.5180P] where P=(Fo^2^+2Fc^2^)/3'
_refine_ls_weighting_scheme calc
_refine_ls_wR_factor_gt 0.1390
_refine_ls_wR_factor_ref 0.1478
_reflns_number_gt 3768
_reflns_number_total 4530
_reflns_threshold_expression I>2\s(I)
_cod_data_source_file lh5398.cif
_cod_data_source_block I
_cod_database_code 2233552
_cod_database_fobs_code 2233552

loop_
_symmetry_equiv_pos_as_xyz
'x, y, z'
'-x, -y, -z'

loop_
_atom_site_type_symbol
_atom_site_label
_atom_site_fract_x
_atom_site_fract_y
_atom_site_fract_z
_atom_site_U_iso_or_equiv
_atom_site_adp_type
_atom_site_calc_flag
_atom_site_refinement_flags
_atom_site_occupancy
_atom_site_symmetry_multiplicity
_atom_site_disorder_assembly
_atom_site_disorder_group
O O1 0.51811(13) 0.43185(12) 0.18372(11) 0.0238(3) Uani d . 1 1 . .
O O2 0.72338(14) 0.26966(13) 0.11427(12) 0.0278(3) Uani d . 1 1 . .
O O3 0.38369(15) -0.62929(14) 0.65226(14) 0.0336(3) Uani d . 1 1 . .
N N1 0.16338(15) 0.14323(14) 0.56013(13) 0.0183(3) Uani d . 1 1 . .
N N2 0.25147(15) -0.07610(14) 0.53712(13) 0.0173(3) Uani d . 1 1 . .
N N3 0.17813(16) -0.48401(14) 0.59087(14) 0.0223(3) Uani d . 1 1 A .
C C1 0.29539(17) 0.13446(17) 0.45592(15) 0.0175(3) Uani d . 1 1 . .
C C2 0.37149(18) 0.23727(17) 0.37207(15) 0.0180(3) Uani d . 1 1 . .
H H2A 0.3329 0.3305 0.3794 0.022 Uiso calc R 1 1 . .
C C3 0.50599(18) 0.19825(17) 0.27734(15) 0.0190(3) Uani d . 1 1 . .
C C4 0.56275(18) 0.05964(17) 0.26704(15) 0.0197(3) Uani d . 1 1 . .
H H4A 0.6561 0.0359 0.2028 0.024 Uiso calc R 1 1 . .
C C5 0.48733(18) -0.04269(17) 0.34713(15) 0.0192(3) Uani d . 1 1 . .
H H5A 0.5251 -0.1356 0.3388 0.023 Uiso calc R 1 1 . .
C C6 0.35264(18) -0.00195(17) 0.44091(15) 0.0173(3) Uani d . 1 1 . .
C C7 0.14155(17) 0.01636(17) 0.60518(15) 0.0178(3) Uani d . 1 1 . .
C C8 0.01066(17) -0.01765(16) 0.71822(15) 0.0182(3) Uani d . 1 1 . .
C C9 -0.07626(18) -0.09810(17) 0.71996(16) 0.0201(3) Uani d . 1 1 . .
H H9A -0.0472 -0.1401 0.6493 0.024 Uiso calc R 1 1 . .
C C10 -0.20564(19) -0.11690(18) 0.82509(16) 0.0235(4) Uani d . 1 1 . .
H H10A -0.2640 -0.1723 0.8262 0.028 Uiso calc R 1 1 . .
C C11 -0.24936(19) -0.05501(19) 0.92789(17) 0.0254(4) Uani d . 1 1 . .
H H11A -0.3375 -0.0681 0.9995 0.030 Uiso calc R 1 1 . .
C C12 -0.1640(2) 0.02624(19) 0.92607(17) 0.0251(4) Uani d . 1 1 . .
H H12A -0.1943 0.0696 0.9960 0.030 Uiso calc R 1 1 . .
C C13 -0.03462(19) 0.04401(17) 0.82207(16) 0.0212(3) Uani d . 1 1 . .
H H13A 0.0238 0.0990 0.8217 0.025 Uiso calc R 1 1 . .
C C14 0.59541(18) 0.30010(17) 0.18400(15) 0.0198(3) Uani d . 1 1 . .
C C15 0.5951(2) 0.53843(19) 0.08991(17) 0.0267(4) Uani d . 1 1 . .
H H15A 0.6270 0.5271 -0.0009 0.032 Uiso calc R 1 1 . .
H H15B 0.6852 0.5317 0.1115 0.032 Uiso calc R 1 1 . .
C C16 0.4870(2) 0.6758(2) 0.09972(18) 0.0315(4) Uani d . 1 1 . .
H H16A 0.5293 0.7494 0.0285 0.047 Uiso calc R 1 1 . .
H H16B 0.4686 0.6921 0.1853 0.047 Uiso calc R 1 1 . .
H H16C 0.3923 0.6758 0.0918 0.047 Uiso calc R 1 1 . .
C C17 0.26948(18) -0.22474(16) 0.55756(15) 0.0179(3) Uani d . 1 1 . .
H H17A 0.2068 -0.2620 0.6475 0.021 Uiso calc R 1 1 . .
H H17B 0.3754 -0.2737 0.5509 0.021 Uiso calc R 1 1 . .
C C18 0.22422(18) -0.25223(16) 0.45568(15) 0.0189(3) Uani d . 1 1 . .
H H18A 0.1154 -0.2121 0.4693 0.023 Uiso calc R 1 1 . .
H H18B 0.2782 -0.2050 0.3659 0.023 Uiso calc R 1 1 . .
C C19 0.25864(19) -0.40646(17) 0.46449(16) 0.0212(3) Uani d . 1 1 . .
H H19A 0.2324 -0.4175 0.3933 0.025 Uiso calc R 1 1 . .
H H19B 0.3677 -0.4461 0.4495 0.025 Uiso calc R 1 1 . .
C C20 0.0140(2) -0.45478(19) 0.64291(19) 0.0285(4) Uani d . 1 1 . .
H H20A -0.0309 -0.4359 0.5724 0.034 Uiso calc PR 0.813(11) 1 A 1
H H20B -0.0264 -0.3741 0.6821 0.034 Uiso calc PR 0.813(11) 1 A 1
H H20C -0.0269 -0.4725 0.5877 0.034 Uiso d PR 0.187(11) 1 A 2
H H20D -0.0269 -0.3596 0.6470 0.034 Uiso d PR 0.187(11) 1 A 2
C C21 -0.0168(3) -0.5853(3) 0.7469(3) 0.0277(8) Uani d P 0.813(11) 1 A 1
H H21A -0.0297 -0.6506 0.7094 0.033 Uiso calc PR 0.813(11) 1 A 1
H H21B -0.1075 -0.5643 0.8212 0.033 Uiso calc PR 0.813(11) 1 A 1
C C21X -0.0012(16) -0.5530(18) 0.7962(18) 0.049(5) Uani d P 0.187(11) 1 A 2
H H21C -0.0217 -0.4957 0.8569 0.059 Uiso calc PR 0.187(11) 1 A 2
H H21D -0.0842 -0.5996 0.8275 0.059 Uiso calc PR 0.187(11) 1 A 2
C C22 0.1275(2) -0.6456(2) 0.7924(2) 0.0345(5) Uani d . 1 1 . .
H H22A 0.1139 -0.6136 0.8696 0.041 Uiso calc PR 0.813(11) 1 A 1
H H22B 0.1533 -0.7483 0.8158 0.041 Uiso calc PR 0.813(11) 1 A 1
H H22C 0.1333 -0.7385 0.7937 0.041 Uiso d PR 0.187(11) 1 A 2
H H22D 0.1447 -0.6489 0.8714 0.041 Uiso d PR 0.187(11) 1 A 2
C C23 0.2473(2) -0.58904(18) 0.67283(18) 0.0257(4) Uani d . 1 1 A .

loop_
_atom_site_aniso_label
_atom_site_aniso_U_11
_atom_site_aniso_U_22
_atom_site_aniso_U_33
_atom_site_aniso_U_12
_atom_site_aniso_U_13
_atom_site_aniso_U_23
O1 0.0232(6) 0.0232(6) 0.0213(6) -0.0115(5) -0.0019(5) -0.0008(5)
O2 0.0200(6) 0.0320(7) 0.0274(6) -0.0106(5) -0.0004(5) -0.0060(5)
O3 0.0287(7) 0.0256(7) 0.0471(8) -0.0023(6) -0.0203(6) -0.0037(6)
N1 0.0162(7) 0.0205(7) 0.0176(6) -0.0064(5) -0.0046(5) -0.0026(5)
N2 0.0160(7) 0.0189(7) 0.0168(6) -0.0057(5) -0.0051(5) -0.0028(5)
N3 0.0185(7) 0.0178(7) 0.0285(7) -0.0053(5) -0.0064(6) -0.0033(6)
C1 0.0144(7) 0.0225(8) 0.0164(7) -0.0051(6) -0.0060(6) -0.0038(6)
C2 0.0176(8) 0.0186(8) 0.0190(7) -0.0046(6) -0.0072(6) -0.0041(6)
C3 0.0174(8) 0.0245(8) 0.0166(7) -0.0082(6) -0.0064(6) -0.0022(6)
C4 0.0150(8) 0.0261(9) 0.0166(7) -0.0051(6) -0.0034(6) -0.0049(6)
C5 0.0195(8) 0.0196(8) 0.0187(7) -0.0031(6) -0.0068(6) -0.0054(6)
C6 0.0164(7) 0.0202(8) 0.0167(7) -0.0069(6) -0.0071(6) -0.0014(6)
C7 0.0158(8) 0.0219(8) 0.0173(7) -0.0043(6) -0.0069(6) -0.0048(6)
C8 0.0163(8) 0.0178(8) 0.0176(7) -0.0036(6) -0.0058(6) -0.0006(6)
C9 0.0192(8) 0.0219(8) 0.0188(7) -0.0061(6) -0.0057(6) -0.0037(6)
C10 0.0211(8) 0.0261(9) 0.0241(8) -0.0110(7) -0.0069(7) -0.0017(7)
C11 0.0198(8) 0.0309(9) 0.0204(8) -0.0097(7) -0.0006(6) -0.0031(7)
C12 0.0266(9) 0.0277(9) 0.0193(8) -0.0085(7) -0.0025(7) -0.0068(7)
C13 0.0218(8) 0.0222(8) 0.0201(8) -0.0090(7) -0.0055(6) -0.0032(6)
C14 0.0192(8) 0.0255(8) 0.0172(7) -0.0084(7) -0.0059(6) -0.0046(6)
C15 0.0285(9) 0.0292(9) 0.0224(8) -0.0171(8) -0.0031(7) -0.0014(7)
C16 0.0375(11) 0.0290(10) 0.0270(9) -0.0158(8) -0.0071(8) -0.0012(7)
C17 0.0182(8) 0.0158(8) 0.0193(7) -0.0046(6) -0.0065(6) -0.0024(6)
C18 0.0190(8) 0.0191(8) 0.0190(7) -0.0051(6) -0.0069(6) -0.0034(6)
C19 0.0191(8) 0.0222(8) 0.0226(8) -0.0050(7) -0.0051(6) -0.0071(6)
C20 0.0213(9) 0.0289(10) 0.0341(10) -0.0085(7) -0.0057(7) -0.0072(8)
C21 0.0253(12) 0.0266(13) 0.0305(14) -0.0117(9) -0.0087(10) -0.0007(10)
C21X 0.043(8) 0.059(9) 0.039(8) -0.036(7) -0.001(6) 0.005(7)
C22 0.0406(12) 0.0322(10) 0.0328(10) -0.0193(9) -0.0144(9) 0.0034(8)
C23 0.0303(10) 0.0175(8) 0.0326(9) -0.0069(7) -0.0136(8) -0.0044(7)

loop_
_atom_type_symbol
_atom_type_description
_atom_type_scat_dispersion_real
_atom_type_scat_dispersion_imag
_atom_type_scat_source
C C 0.0033 0.0016 'International Tables Vol C Tables 4.2.6.8 and 6.1.1.4'
H H 0.0000 0.0000 'International Tables Vol C Tables 4.2.6.8 and 6.1.1.4'
N N 0.0061 0.0033 'International Tables Vol C Tables 4.2.6.8 and 6.1.1.4'
O O 0.0106 0.0060 'International Tables Vol C Tables 4.2.6.8 and 6.1.1.4'

loop_
_geom_angle_atom_site_label_1
_geom_angle_atom_site_label_2
_geom_angle_atom_site_label_3
_geom_angle
C14 O1 C15 115.89(13)
C7 N1 C1 104.67(13)
C7 N2 C6 106.22(13)
C7 N2 C17 130.10(13)
C6 N2 C17 123.66(13)
C23 N3 C19 123.22(15)
C23 N3 C20 113.37(15)
C19 N3 C20 123.40(14)
N1 C1 C2 129.67(15)
N1 C1 C6 110.17(14)
C2 C1 C6 120.16(14)
C3 C2 C1 117.58(15)
C3 C2 H2A 121.2
C1 C2 H2A 121.2
C2 C3 C4 120.96(14)
C2 C3 C14 121.55(15)
C4 C3 C14 117.49(14)
C5 C4 C3 122.24(15)
C5 C4 H4A 118.9
C3 C4 H4A 118.9
C4 C5 C6 116.13(15)
C4 C5 H5A 121.9
C6 C5 H5A 121.9
N2 C6 C5 131.52(15)
N2 C6 C1 105.56(13)
C5 C6 C1 122.89(14)
N1 C7 N2 113.37(14)
N1 C7 C8 121.39(14)
N2 C7 C8 125.23(14)
C13 C8 C9 119.02(15)
C13 C8 C7 117.69(14)
C9 C8 C7 123.04(14)
C10 C9 C8 120.16(15)
C10 C9 H9A 119.9
C8 C9 H9A 119.9
C11 C10 C9 120.22(16)
C11 C10 H10A 119.9
C9 C10 H10A 119.9
C10 C11 C12 119.86(15)
C10 C11 H11A 120.1
C12 C11 H11A 120.1
C13 C12 C11 119.93(16)
C13 C12 H12A 120.0
C11 C12 H12A 120.0
C12 C13 C8 120.81(15)
C12 C13 H13A 119.6
C8 C13 H13A 119.6
O2 C14 O1 123.01(15)
O2 C14 C3 124.58(16)
O1 C14 C3 112.41(14)
O1 C15 C16 107.21(14)
O1 C15 H15A 110.3
C16 C15 H15A 110.3
O1 C15 H15B 110.3
C16 C15 H15B 110.3
H15A C15 H15B 108.5
C15 C16 H16A 109.5
C15 C16 H16B 109.5
H16A C16 H16B 109.5
C15 C16 H16C 109.5
H16A C16 H16C 109.5
H16B C16 H16C 109.5
N2 C17 C18 111.47(13)
N2 C17 H17A 109.3
C18 C17 H17A 109.3
N2 C17 H17B 109.3
C18 C17 H17B 109.3
H17A C17 H17B 108.0
C19 C18 C17 112.60(13)
C19 C18 H18A 109.1
C17 C18 H18A 109.1
C19 C18 H18B 109.1
C17 C18 H18B 109.1
H18A C18 H18B 107.8
N3 C19 C18 113.27(13)
N3 C19 H19A 108.9
C18 C19 H19A 108.9
N3 C19 H19B 108.9
C18 C19 H19B 108.9
H19A C19 H19B 107.7
N3 C20 C21 104.03(16)
N3 C20 C21X 98.5(5)
N3 C20 H20A 110.9
C21 C20 H20A 110.9
C21X C20 H20A 137.8
N3 C20 H20B 110.9
C21 C20 H20B 110.9
C21X C20 H20B 86.5
H20A C20 H20B 109.0
N3 C20 H20C 110.6
C21 C20 H20C 91.1
C21X C20 H20C 119.9
H20B C20 H20C 125.6
N3 C20 H20D 110.5
C21 C20 H20D 129.9
C21X C20 H20D 108.2
H20A C20 H20D 89.5
H20C C20 H20D 108.7
C20 C21 C22 102.78(19)
C20 C21 H21A 111.2
C22 C21 H21A 111.2
C20 C21 H21B 111.2
C22 C21 H21B 111.2
H21A C21 H21B 109.1
C22 C21X C20 106.7(10)
C22 C21X H21C 110.4
C20 C21X H21C 110.4
C22 C21X H21D 110.4
C20 C21X H21D 110.4
H21C C21X H21D 108.6
C21X C22 C23 108.3(5)
C23 C22 C21 103.66(16)
C21X C22 H22A 80.3
C23 C22 H22A 111.0
C21 C22 H22A 111.0
C21X C22 H22B 132.2
C23 C22 H22B 111.0
C21 C22 H22B 111.0
H22A C22 H22B 109.0
C21X C22 H22C 118.6
C23 C22 H22C 109.4
C21 C22 H22C 92.5
H22A C22 H22C 125.7
C21X C22 H22D 102.6
C23 C22 H22D 109.4
C21 C22 H22D 131.5
H22B C22 H22D 89.0
H22C C22 H22D 108.1
O3 C23 N3 125.09(17)
O3 C23 C22 126.97(17)
N3 C23 C22 107.94(15)

loop_
_geom_bond_atom_site_label_1
_geom_bond_atom_site_label_2
_geom_bond_distance
O1 C14 1.344(2)
O1 C15 1.455(2)
O2 C14 1.213(2)
O3 C23 1.229(2)
N1 C7 1.322(2)
N1 C1 1.388(2)
N2 C7 1.377(2)
N2 C6 1.384(2)
N2 C17 1.466(2)
N3 C23 1.351(2)
N3 C19 1.453(2)
N3 C20 1.466(2)
C1 C2 1.396(2)
C1 C6 1.405(2)
C2 C3 1.392(2)
C2 H2A 0.9500
C3 C4 1.411(2)
C3 C14 1.486(2)
C4 C5 1.380(2)
C4 H4A 0.9500
C5 C6 1.392(2)
C5 H5A 0.9500
C7 C8 1.476(2)
C8 C13 1.391(2)
C8 C9 1.396(2)
C9 C10 1.394(2)
C9 H9A 0.9500
C10 C11 1.385(2)
C10 H10A 0.9500
C11 C12 1.390(3)
C11 H11A 0.9500
C12 C13 1.386(2)
C12 H12A 0.9500
C13 H13A 0.9500
C15 C16 1.497(3)
C15 H15A 0.9900
C15 H15B 0.9900
C16 H16A 0.9800
C16 H16B 0.9800
C16 H16C 0.9800
C17 C18 1.529(2)
C17 H17A 0.9900
C17 H17B 0.9900
C18 C19 1.525(2)
C18 H18A 0.9900
C18 H18B 0.9900
C19 H19A 0.9900
C19 H19B 0.9900
C20 C21 1.507(3)
C20 C21X 1.663(16)
C20 H20A 0.9900
C20 H20B 0.9900
C20 H20C 0.9600
C20 H20D 0.9600
C21 C22 1.566(4)
C21 H21A 0.9900
C21 H21B 0.9900
C21X C22 1.318(15)
C21X H21C 0.9900
C21X H21D 0.9900
C22 C23 1.514(3)
C22 H22A 0.9900
C22 H22B 0.9900
C22 H22C 0.9601
C22 H22D 0.9599

loop_
_geom_hbond_atom_site_label_D
_geom_hbond_atom_site_label_H
_geom_hbond_atom_site_label_A
_geom_hbond_site_symmetry_A
_geom_hbond_distance_DH
_geom_hbond_distance_HA
_geom_hbond_distance_DA
_geom_hbond_angle_DHA
_geom_hbond_publ_flag
C5 H5A O3 2_646 0.9500 2.3200 3.266(2) 172.00 yes
C16 H16B O3 2_656 0.9800 2.5600 3.341(3) 137.00 yes
C19 H19B O3 2_646 0.9900 2.5700 3.391(3) 141.00 yes
C10 H10A Cg 2_556 0.9500 2.90 3.516(2) 124 yes

loop_
_geom_torsion_atom_site_label_1
_geom_torsion_atom_site_label_2
_geom_torsion_atom_site_label_3
_geom_torsion_atom_site_label_4
_geom_torsion
C7 N1 C1 C2 179.81(16)
C7 N1 C1 C6 -0.59(17)
N1 C1 C2 C3 177.87(15)
C6 C1 C2 C3 -1.7(2)
C1 C2 C3 C4 0.0(2)
C1 C2 C3 C14 -179.74(14)
C2 C3 C4 C5 1.5(2)
C14 C3 C4 C5 -178.76(14)
C3 C4 C5 C6 -1.1(2)
C7 N2 C6 C5 177.41(16)
C17 N2 C6 C5 -1.0(3)
C7 N2 C6 C1 -0.75(16)
C17 N2 C6 C1 -179.19(13)
C4 C5 C6 N2 -178.55(15)
C4 C5 C6 C1 -0.7(2)
N1 C1 C6 N2 0.85(17)
C2 C1 C6 N2 -179.51(13)
N1 C1 C6 C5 -177.51(14)
C2 C1 C6 C5 2.1(2)
C1 N1 C7 N2 0.10(17)
C1 N1 C7 C8 179.80(13)
C6 N2 C7 N1 0.42(18)
C17 N2 C7 N1 178.73(14)
C6 N2 C7 C8 -179.26(14)
C17 N2 C7 C8 -1.0(3)
N1 C7 C8 C13 -38.6(2)
N2 C7 C8 C13 141.03(16)
N1 C7 C8 C9 135.58(16)
N2 C7 C8 C9 -44.8(2)
C13 C8 C9 C10 -0.6(2)
C7 C8 C9 C10 -174.69(15)
C8 C9 C10 C11 0.5(3)
C9 C10 C11 C12 0.1(3)
C10 C11 C12 C13 -0.6(3)
C11 C12 C13 C8 0.6(3)
C9 C8 C13 C12 0.0(2)
C7 C8 C13 C12 174.46(15)
C15 O1 C14 O2 2.4(2)
C15 O1 C14 C3 -176.97(13)
C2 C3 C14 O2 167.58(15)
C4 C3 C14 O2 -12.1(2)
C2 C3 C14 O1 -13.1(2)
C4 C3 C14 O1 167.23(13)
C14 O1 C15 C16 176.49(14)
C7 N2 C17 C18 103.28(18)
C6 N2 C17 C18 -78.68(18)
N2 C17 C18 C19 173.40(12)
C23 N3 C19 C18 -119.11(17)
C20 N3 C19 C18 60.0(2)
C17 C18 C19 N3 61.78(18)
C23 N3 C20 C21 -19.5(2)
C19 N3 C20 C21 161.3(2)
C23 N3 C20 C21X 10.4(9)
C19 N3 C20 C21X -168.8(9)
N3 C20 C21 C22 27.4(3)
C21X C20 C21 C22 -55.1(10)
N3 C20 C21X C22 -20.9(15)
C21 C20 C21X C22 82.6(17)
C20 C21X C22 C23 23.0(16)
C20 C21X C22 C21 -63.6(13)
C20 C21 C22 C21X 76.2(10)
C20 C21 C22 C23 -26.5(3)
C19 N3 C23 O3 1.5(3)
C20 N3 C23 O3 -177.71(17)
C19 N3 C23 C22 -178.94(15)
C20 N3 C23 C22 1.9(2)
C21X C22 C23 O3 162.4(12)
C21 C22 C23 O3 -164.6(2)
C21X C22 C23 N3 -17.2(12)
C21 C22 C23 N3 15.8(2)
